data_2230630
loop_
_publ_author_name
'Cordes, David B.'
'Hua, Guoxiong'
'Slawin, Alexandra M. Z.'
'Woollins, J. Derek'

_publ_section_title
;
 Phenyl(2,4,5-triphenylcyclopenta-1,4-dien-1-yl)methanone
;
_journal_coeditor_code FJ2426
_journal_issue 7
_journal_name_full 'Acta Crystallographica Section E'
_journal_page_first o1718
_journal_paper_doi 10.1107/S1600536811022902
_journal_volume 67
_journal_year 2011
_chemical_formula_iupac 'C30 H22 O'
_chemical_formula_moiety 'C30 H22 O'
_chemical_formula_sum 'C30 H22 O'
_chemical_formula_weight 398.48
_chemical_name_systematic
;
phenyl(2,4,5-triphenylcyclopenta-1,4-dien-1-yl)methanone
;
_space_group_IT_number 15
_symmetry_cell_setting monoclinic
_symmetry_space_group_name_Hall '-C 2yc'
_symmetry_space_group_name_H-M 'C 1 2/c 1'
_atom_sites_solution_hydrogens geom
_atom_sites_solution_primary direct
_atom_sites_solution_secondary difmap
_cell_angle_alpha 90.00
_cell_angle_beta 102.236(7)
_cell_angle_gamma 90.00
_cell_formula_units_Z 8
_cell_length_a 25.946(6)
_cell_length_b 6.1573(14)
_cell_length_c 26.602(6)
_cell_measurement_reflns_used 3958
_cell_measurement_temperature 93(2)
_cell_measurement_theta_max 54.94
_cell_measurement_theta_min 6.27
_cell_volume 4153.3(16)
_computing_cell_refinement 'CrystalClear (Rigaku, 2010)'
_computing_data_collection 'CrystalClear (Rigaku, 2010)'
_computing_data_reduction 'CrystalClear (Rigaku, 2010)'
_computing_molecular_graphics 'SHELXTL (Sheldrick, 2008)'
_computing_publication_material 'SHELXTL (Sheldrick, 2008)'
_computing_structure_refinement 'SHELXTL (Sheldrick, 2008)'
_computing_structure_solution 'SHELXTL (Sheldrick, 2008)'
_diffrn_ambient_temperature 93(2)
_diffrn_detector_area_resol_mean 14.7059
_diffrn_measured_fraction_theta_full 0.984
_diffrn_measured_fraction_theta_max 0.895
_diffrn_measurement_device_type 'Rigaku Mercury CCD'
_diffrn_measurement_method '\w and \f'
_diffrn_radiation_monochromator confocal
_diffrn_radiation_source 'rotating anode'
_diffrn_radiation_type MoK\a
_diffrn_radiation_wavelength 0.71073
_diffrn_reflns_av_R_equivalents 0.1200
_diffrn_reflns_av_sigmaI/netI 0.1316
_diffrn_reflns_limit_h_max 26
_diffrn_reflns_limit_h_min -33
_diffrn_reflns_limit_k_max 7
_diffrn_reflns_limit_k_min -7
_diffrn_reflns_limit_l_max 33
_diffrn_reflns_limit_l_min -28
_diffrn_reflns_number 13266
_diffrn_reflns_theta_full 25.00
_diffrn_reflns_theta_max 27.48
_diffrn_reflns_theta_min 3.13
_exptl_absorpt_coefficient_mu 0.075
_exptl_absorpt_correction_T_max 0.9955
_exptl_absorpt_correction_T_min 0.9777
_exptl_absorpt_correction_type multi-scan
_exptl_absorpt_process_details '(CrystalClear; Rigaku, 2010)'
_exptl_crystal_colour Colourless
_exptl_crystal_density_diffrn 1.275
_exptl_crystal_density_method 'not measured'
_exptl_crystal_description Prism
_exptl_crystal_F_000 1680
_exptl_crystal_size_max 0.30
_exptl_crystal_size_mid 0.20
_exptl_crystal_size_min 0.06
_refine_diff_density_max 0.285
_refine_diff_density_min -0.393
_refine_ls_extinction_method none
_refine_ls_goodness_of_fit_ref 1.040
_refine_ls_hydrogen_treatment constr
_refine_ls_matrix_type full
_refine_ls_number_parameters 281
_refine_ls_number_reflns 4252
_refine_ls_number_restraints 0
_refine_ls_restrained_S_all 1.040
_refine_ls_R_factor_all 0.1364
_refine_ls_R_factor_gt 0.0807
_refine_ls_shift/su_max 0.000
_refine_ls_shift/su_mean 0.000
_refine_ls_structure_factor_coef Fsqd
_refine_ls_weighting_details 'calc w=1/[\s^2^(Fo^2^)+(0.1072P)^2^+0.0000P] where P=(Fo^2^+2Fc^2^)/3'
_refine_ls_weighting_scheme calc
_refine_ls_wR_factor_gt 0.1878
_refine_ls_wR_factor_ref 0.2249
_reflns_number_gt 2479
_reflns_number_total 4252
_reflns_threshold_expression I>2sigma(I)
_cod_data_source_file fj2426.cif
_cod_data_source_block I
_cod_original_sg_symbol_H-M 'C 2/c '
_cod_database_code 2230630
_cod_database_fobs_code 2230630

loop_
_symmetry_equiv_pos_as_xyz
'x, y, z'
'-x, y, -z+1/2'
'x+1/2, y+1/2, z'
'-x+1/2, y+1/2, -z+1/2'
'-x, -y, -z'
'x, -y, z-1/2'
'-x+1/2, -y+1/2, -z'
'x+1/2, -y+1/2, z-1/2'

loop_
_atom_site_type_symbol
_atom_site_label
_atom_site_fract_x
_atom_site_fract_y
_atom_site_fract_z
_atom_site_U_iso_or_equiv
_atom_site_adp_type
_atom_site_calc_flag
_atom_site_refinement_flags
_atom_site_occupancy
_atom_site_symmetry_multiplicity
_atom_site_disorder_assembly
_atom_site_disorder_group
O O1 0.36026(8) 0.0838(4) 0.13591(8) 0.0494(6) Uani d . 1 1 . .
C C1 0.41982(10) 0.7166(5) 0.21370(9) 0.0300(7) Uani d . 1 1 . .
H H1A 0.4480 0.6866 0.2443 0.036 Uiso calc R 1 1 . .
H H1B 0.4032 0.8577 0.2185 0.036 Uiso calc R 1 1 . .
C C2 0.37945(10) 0.5375(4) 0.20539(9) 0.0279(7) Uani d . 1 1 . .
C C3 0.37812(10) 0.4503(4) 0.15812(9) 0.0289(7) Uani d . 1 1 . .
C C4 0.41591(10) 0.5655(4) 0.13312(9) 0.0283(7) Uani d . 1 1 . .
C C5 0.44176(10) 0.7189(4) 0.16562(9) 0.0269(6) Uani d . 1 1 . .
C C6 0.34825(10) 0.4843(5) 0.24389(10) 0.0304(7) Uani d . 1 1 . .
C C7 0.34567(11) 0.6341(5) 0.28290(10) 0.0368(7) Uani d . 1 1 . .
H H7 0.3645 0.7672 0.2842 0.044 Uiso calc R 1 1 . .
C C8 0.31633(12) 0.5923(6) 0.31959(11) 0.0454(8) Uani d . 1 1 . .
H H8 0.3153 0.6964 0.3457 0.054 Uiso calc R 1 1 . .
C C9 0.28875(12) 0.4015(6) 0.31855(11) 0.0452(8) Uani d . 1 1 . .
H H9 0.2681 0.3746 0.3434 0.054 Uiso calc R 1 1 . .
C C10 0.29138(11) 0.2480(5) 0.28080(12) 0.0434(8) Uani d . 1 1 . .
H H10 0.2730 0.1144 0.2803 0.052 Uiso calc R 1 1 . .
C C11 0.32083(10) 0.2887(5) 0.24366(11) 0.0350(7) Uani d . 1 1 . .
H H11 0.3223 0.1828 0.2180 0.042 Uiso calc R 1 1 . .
C C12 0.34422(11) 0.2708(5) 0.13193(10) 0.0315(7) Uani d . 1 1 . .
C C13 0.29162(11) 0.3222(5) 0.09964(10) 0.0313(7) Uani d . 1 1 . .
C C14 0.26130(11) 0.1535(5) 0.07379(10) 0.0374(7) Uani d . 1 1 . .
H H14 0.2746 0.0093 0.0765 0.045 Uiso calc R 1 1 . .
C C15 0.21138(11) 0.1970(5) 0.04388(11) 0.0416(8) Uani d . 1 1 . .
H H15 0.1906 0.0819 0.0265 0.050 Uiso calc R 1 1 . .
C C16 0.19237(12) 0.4045(6) 0.03957(12) 0.0516(9) Uani d . 1 1 . .
H H16 0.1584 0.4337 0.0191 0.062 Uiso calc R 1 1 . .
C C17 0.22223(14) 0.5704(6) 0.06479(16) 0.0740(13) Uani d . 1 1 . .
H H17 0.2090 0.7148 0.0615 0.089 Uiso calc R 1 1 . .
C C18 0.27205(12) 0.5288(5) 0.09539(12) 0.0522(10) Uani d . 1 1 . .
H H18 0.2923 0.6443 0.1132 0.063 Uiso calc R 1 1 . .
C C19 0.42011(10) 0.5280(5) 0.07848(9) 0.0291(7) Uani d . 1 1 . .
C C20 0.43588(10) 0.3314(5) 0.06182(10) 0.0341(7) Uani d . 1 1 . .
H H20 0.4437 0.2132 0.0852 0.041 Uiso calc R 1 1 . .
C C21 0.44040(11) 0.3058(5) 0.01114(11) 0.0397(8) Uani d . 1 1 . .
H H21 0.4518 0.1709 0.0000 0.048 Uiso calc R 1 1 . .
C C22 0.42837(11) 0.4765(5) -0.02322(11) 0.0398(8) Uani d . 1 1 . .
H H22 0.4315 0.4583 -0.0579 0.048 Uiso calc R 1 1 . .
C C23 0.41199(11) 0.6712(5) -0.00742(10) 0.0380(8) Uani d . 1 1 . .
H H23 0.4035 0.7875 -0.0312 0.046 Uiso calc R 1 1 . .
C C24 0.40768(11) 0.6993(5) 0.04363(10) 0.0358(7) Uani d . 1 1 . .
H H24 0.3963 0.8346 0.0546 0.043 Uiso calc R 1 1 . .
C C25 0.48404(10) 0.8684(4) 0.15913(9) 0.0271(7) Uani d . 1 1 . .
C C26 0.52110(10) 0.8136(5) 0.12983(10) 0.0336(7) Uani d . 1 1 . .
H H26 0.5184 0.6775 0.1127 0.040 Uiso calc R 1 1 . .
C C27 0.56144(11) 0.9533(5) 0.12544(10) 0.0381(8) Uani d . 1 1 . .
H H27 0.5859 0.9127 0.1051 0.046 Uiso calc R 1 1 . .
C C28 0.56674(11) 1.1516(5) 0.15023(11) 0.0392(8) Uani d . 1 1 . .
H H28 0.5946 1.2473 0.1471 0.047 Uiso calc R 1 1 . .
C C29 0.53077(11) 1.2092(5) 0.17984(11) 0.0373(8) Uani d . 1 1 . .
H H29 0.5341 1.3447 0.1973 0.045 Uiso calc R 1 1 . .
C C30 0.49004(11) 1.0692(5) 0.18395(9) 0.0317(7) Uani d . 1 1 . .
H H30 0.4656 1.1110 0.2042 0.038 Uiso calc R 1 1 . .

loop_
_atom_site_aniso_label
_atom_site_aniso_U_11
_atom_site_aniso_U_22
_atom_site_aniso_U_33
_atom_site_aniso_U_12
_atom_site_aniso_U_13
_atom_site_aniso_U_23
O1 0.0409(12) 0.0385(14) 0.0614(14) 0.0034(10) -0.0057(11) -0.0054(11)
C1 0.0278(15) 0.0406(18) 0.0201(14) 0.0017(12) 0.0013(11) 0.0012(11)
C2 0.0215(14) 0.0374(18) 0.0244(15) 0.0014(11) 0.0041(11) 0.0016(11)
C3 0.0221(14) 0.0344(17) 0.0271(15) 0.0022(11) -0.0017(11) 0.0006(12)
C4 0.0243(14) 0.0341(17) 0.0251(14) 0.0014(11) 0.0019(11) 0.0019(12)
C5 0.0227(14) 0.0343(17) 0.0223(14) 0.0008(11) 0.0016(11) 0.0032(11)
C6 0.0197(14) 0.0410(18) 0.0280(15) 0.0001(12) -0.0003(11) 0.0011(12)
C7 0.0349(17) 0.048(2) 0.0280(15) -0.0041(14) 0.0078(13) -0.0019(13)
C8 0.047(2) 0.057(2) 0.0338(17) -0.0068(16) 0.0134(14) -0.0049(15)
C9 0.0383(18) 0.068(2) 0.0318(17) -0.0027(16) 0.0139(14) 0.0047(16)
C10 0.0355(18) 0.053(2) 0.0419(18) -0.0084(15) 0.0078(14) 0.0089(16)
C11 0.0307(16) 0.0411(19) 0.0337(16) -0.0035(13) 0.0079(13) -0.0009(13)
C12 0.0314(16) 0.0336(18) 0.0300(15) 0.0018(13) 0.0079(12) 0.0020(12)
C13 0.0323(16) 0.0339(17) 0.0270(15) 0.0001(12) 0.0044(12) -0.0020(12)
C14 0.0387(17) 0.0398(19) 0.0317(16) -0.0051(14) 0.0031(13) -0.0001(13)
C15 0.0395(18) 0.048(2) 0.0330(17) -0.0103(15) -0.0032(13) -0.0044(14)
C16 0.0402(19) 0.054(2) 0.050(2) 0.0045(16) -0.0141(15) -0.0040(17)
C17 0.055(2) 0.047(2) 0.097(3) 0.0130(18) -0.034(2) -0.014(2)
C18 0.0411(19) 0.040(2) 0.063(2) 0.0018(15) -0.0173(16) -0.0145(16)
C19 0.0254(14) 0.0352(18) 0.0242(14) -0.0018(12) -0.0003(11) -0.0022(12)
C20 0.0331(16) 0.0387(19) 0.0277(16) 0.0003(13) 0.0001(12) -0.0043(12)
C21 0.0349(17) 0.045(2) 0.0384(18) 0.0007(14) 0.0064(14) -0.0093(14)
C22 0.0372(17) 0.054(2) 0.0269(15) -0.0033(15) 0.0041(13) -0.0038(14)
C23 0.0385(17) 0.049(2) 0.0253(16) -0.0016(14) 0.0041(13) 0.0006(13)
C24 0.0344(16) 0.0428(19) 0.0273(16) 0.0032(13) 0.0000(12) -0.0018(13)
C25 0.0233(14) 0.0365(17) 0.0191(14) 0.0002(12) -0.0010(11) 0.0034(11)
C26 0.0308(16) 0.0416(19) 0.0273(15) -0.0013(13) 0.0039(12) -0.0029(12)
C27 0.0331(17) 0.050(2) 0.0319(16) -0.0055(14) 0.0086(13) 0.0022(14)
C28 0.0299(17) 0.051(2) 0.0323(17) -0.0089(14) -0.0022(13) 0.0075(14)
C29 0.0334(17) 0.0406(19) 0.0330(16) -0.0055(13) -0.0046(13) -0.0018(13)
C30 0.0335(16) 0.0411(19) 0.0178(13) 0.0022(13) -0.0005(11) 0.0025(12)

loop_
_atom_type_symbol
_atom_type_description
_atom_type_scat_dispersion_real
_atom_type_scat_dispersion_imag
_atom_type_scat_source
C C 0.0033 0.0016 'International Tables Vol C Tables 4.2.6.8 and 6.1.1.4'
H H 0.0000 0.0000 'International Tables Vol C Tables 4.2.6.8 and 6.1.1.4'
O O 0.0106 0.0060 'International Tables Vol C Tables 4.2.6.8 and 6.1.1.4'

loop_
_geom_angle_atom_site_label_1
_geom_angle_atom_site_label_2
_geom_angle_atom_site_label_3
_geom_angle_site_symmetry_1
_geom_angle_site_symmetry_3
_geom_angle
_geom_angle_publ_flag
C2 C1 C5 . . 105.0(2) ?
C2 C1 H1A . . 110.7 ?
C5 C1 H1A . . 110.7 ?
C2 C1 H1B . . 110.7 ?
C5 C1 H1B . . 110.7 ?
H1A C1 H1B . . 108.8 ?
C3 C2 C6 . . 130.2(3) ?
C3 C2 C1 . . 107.8(2) ?
C6 C2 C1 . . 122.0(2) ?
C2 C3 C4 . . 109.7(2) ?
C2 C3 C12 . . 128.4(3) ?
C4 C3 C12 . . 121.9(2) ?
C5 C4 C3 . . 109.4(2) ?
C5 C4 C19 . . 126.7(2) ?
C3 C4 C19 . . 123.7(2) ?
C4 C5 C25 . . 129.9(2) ?
C4 C5 C1 . . 108.0(2) ?
C25 C5 C1 . . 122.1(2) ?
C11 C6 C7 . . 117.8(3) ?
C11 C6 C2 . . 122.9(3) ?
C7 C6 C2 . . 119.2(3) ?
C8 C7 C6 . . 121.3(3) ?
C8 C7 H7 . . 119.3 ?
C6 C7 H7 . . 119.3 ?
C9 C8 C7 . . 120.5(3) ?
C9 C8 H8 . . 119.7 ?
C7 C8 H8 . . 119.7 ?
C8 C9 C10 . . 119.4(3) ?
C8 C9 H9 . . 120.3 ?
C10 C9 H9 . . 120.3 ?
C9 C10 C11 . . 120.5(3) ?
C9 C10 H10 . . 119.8 ?
C11 C10 H10 . . 119.8 ?
C10 C11 C6 . . 120.5(3) ?
C10 C11 H11 . . 119.8 ?
C6 C11 H11 . . 119.8 ?
O1 C12 C13 . . 120.4(3) ?
O1 C12 C3 . . 120.1(2) ?
C13 C12 C3 . . 119.4(2) ?
C18 C13 C14 . . 119.5(3) ?
C18 C13 C12 . . 121.8(2) ?
C14 C13 C12 . . 118.7(3) ?
C13 C14 C15 . . 119.8(3) ?
C13 C14 H14 . . 120.1 ?
C15 C14 H14 . . 120.1 ?
C16 C15 C14 . . 120.2(3) ?
C16 C15 H15 . . 119.9 ?
C14 C15 H15 . . 119.9 ?
C15 C16 C17 . . 120.0(3) ?
C15 C16 H16 . . 120.0 ?
C17 C16 H16 . . 120.0 ?
C16 C17 C18 . . 120.4(3) ?
C16 C17 H17 . . 119.8 ?
C18 C17 H17 . . 119.8 ?
C13 C18 C17 . . 120.1(3) ?
C13 C18 H18 . . 120.0 ?
C17 C18 H18 . . 120.0 ?
C20 C19 C24 . . 119.5(3) ?
C20 C19 C4 . . 122.2(2) ?
C24 C19 C4 . . 118.3(2) ?
C19 C20 C21 . . 120.2(3) ?
C19 C20 H20 . . 119.9 ?
C21 C20 H20 . . 119.9 ?
C22 C21 C20 . . 120.1(3) ?
C22 C21 H21 . . 119.9 ?
C20 C21 H21 . . 119.9 ?
C23 C22 C21 . . 120.3(3) ?
C23 C22 H22 . . 119.9 ?
C21 C22 H22 . . 119.9 ?
C22 C23 C24 . . 120.1(3) ?
C22 C23 H23 . . 120.0 ?
C24 C23 H23 . . 120.0 ?
C19 C24 C23 . . 119.8(3) ?
C19 C24 H24 . . 120.1 ?
C23 C24 H24 . . 120.1 ?
C30 C25 C26 . . 117.1(2) ?
C30 C25 C5 . . 120.7(2) ?
C26 C25 C5 . . 122.1(2) ?
C27 C26 C25 . . 121.3(3) ?
C27 C26 H26 . . 119.4 ?
C25 C26 H26 . . 119.4 ?
C26 C27 C28 . . 120.8(3) ?
C26 C27 H27 . . 119.6 ?
C28 C27 H27 . . 119.6 ?
C27 C28 C29 . . 119.1(3) ?
C27 C28 H28 . . 120.5 ?
C29 C28 H28 . . 120.5 ?
C30 C29 C28 . . 120.1(3) ?
C30 C29 H29 . . 120.0 ?
C28 C29 H29 . . 120.0 ?
C29 C30 C25 . . 121.6(3) ?
C29 C30 H30 . . 119.2 ?
C25 C30 H30 . . 119.2 ?

loop_
_geom_bond_atom_site_label_1
_geom_bond_atom_site_label_2
_geom_bond_site_symmetry_2
_geom_bond_distance
_geom_bond_publ_flag
O1 C12 . 1.221(3) ?
C1 C2 . 1.504(4) ?
C1 C5 . 1.506(4) ?
C1 H1A . 0.9900 ?
C1 H1B . 0.9900 ?
C2 C3 . 1.361(4) ?
C2 C6 . 1.471(4) ?
C3 C4 . 1.478(4) ?
C3 C12 . 1.490(4) ?
C4 C5 . 1.358(3) ?
C4 C19 . 1.498(4) ?
C5 C25 . 1.470(4) ?
C6 C11 . 1.398(4) ?
C6 C7 . 1.401(4) ?
C7 C8 . 1.383(4) ?
C7 H7 . 0.9500 ?
C8 C9 . 1.372(4) ?
C8 H8 . 0.9500 ?
C9 C10 . 1.392(4) ?
C9 H9 . 0.9500 ?
C10 C11 . 1.394(4) ?
C10 H10 . 0.9500 ?
C11 H11 . 0.9500 ?
C12 C13 . 1.484(4) ?
C13 C18 . 1.366(4) ?
C13 C14 . 1.393(4) ?
C14 C15 . 1.395(4) ?
C14 H14 . 0.9500 ?
C15 C16 . 1.366(4) ?
C15 H15 . 0.9500 ?
C16 C17 . 1.369(5) ?
C16 H16 . 0.9500 ?
C17 C18 . 1.398(4) ?
C17 H17 . 0.9500 ?
C18 H18 . 0.9500 ?
C19 C20 . 1.381(4) ?
C19 C24 . 1.396(4) ?
C20 C21 . 1.387(4) ?
C20 H20 . 0.9500 ?
C21 C22 . 1.384(4) ?
C21 H21 . 0.9500 ?
C22 C23 . 1.367(4) ?
C22 H22 . 0.9500 ?
C23 C24 . 1.397(4) ?
C23 H23 . 0.9500 ?
C24 H24 . 0.9500 ?
C25 C30 . 1.395(4) ?
C25 C26 . 1.401(4) ?
C26 C27 . 1.379(4) ?
C26 H26 . 0.9500 ?
C27 C28 . 1.380(4) ?
C27 H27 . 0.9500 ?
C28 C29 . 1.389(4) ?
C28 H28 . 0.9500 ?
C29 C30 . 1.386(4) ?
C29 H29 . 0.9500 ?
C30 H30 . 0.9500 ?

loop_
_geom_hbond_atom_site_label_D
_geom_hbond_atom_site_label_H
_geom_hbond_atom_site_label_A
_geom_hbond_site_symmetry_A
_geom_hbond_distance_DH
_geom_hbond_distance_HA
_geom_hbond_distance_DA
_geom_hbond_angle_DHA
_geom_hbond_publ_flag
C1 H1B O1 1_565 0.99 2.64 3.229(3) 118.3(19) y
C10 H10 Cg1 4_545 0.95 2.80 3.527(3) 134(2) y
C20 H20 Cg2 1_545 0.95 2.80 3.605(3) 143(2) y
C28 H28 Cg1 2_665 0.95 2.88 3.612(3) 134(2) y
C10 H10 C10 4_545 0.95 3.06 3.908(4) 150(2) n
C20 H20 C30 1_545 0.95 2.79 3.633(4) 148(2) n
C28 H28 C9 2_665 0.95 3.12 3.974(4) 151(2) n

loop_
_cod_related_entry_id
_cod_related_entry_database
_cod_related_entry_code
1 ChemSpider 30656761
